data_7121230
loop_
_publ_author_name
'Borisova, Kseniya K.'
'Nikitina, Eugeniya V.'
'Novikov, Roman A.'
'Khrustalev, Victor N.'
'Dorovatovskii, Pavel V.'
'Zubavichus, Yan V.'
'Kuznetsov, Maxim L.'
'Zaytsev, Vladimir P.'
'Varlamov, Alexey V.'
'Zubkov, Fedor I.'

_publ_section_title
;
 Diels-Alder reactions between hexafluoro-2-butyne and bis-furyl dienes:
 kinetic versus thermodynamic control.
;
_journal_issue 23
_journal_name_full 'Chemical communications (Cambridge, England)'
_journal_page_first 2850
_journal_page_last 2853
_journal_paper_doi 10.1039/c7cc09466c
_journal_volume 54
_journal_year 2018
_chemical_formula_moiety 'C16 H10 F9 N O3'
_chemical_formula_sum 'C16 H10 F9 N O3'
_chemical_formula_weight 435.25
_space_group_crystal_system monoclinic
_space_group_IT_number 14
_space_group_name_Hall '-P 2ybc'
_space_group_name_H-M_alt 'P 1 21/c 1'
_symmetry_space_group_name_Hall '-P 2ybc'
_symmetry_space_group_name_H-M 'P 1 21/c 1'
_atom_sites_solution_hydrogens geom
_atom_sites_solution_primary difmap
_atom_sites_solution_secondary difmap
_audit_creation_method SHELXL-2014/6
_audit_update_record
;
2017-08-22 deposited with the CCDC.
2018-01-24 downloaded from the CCDC.
;
_cell_angle_alpha 90
_cell_angle_beta 108.15(3)
_cell_angle_gamma 90
_cell_formula_units_Z 8
_cell_length_a 11.470(2)
_cell_length_b 18.010(4)
_cell_length_c 17.040(3)
_cell_measurement_reflns_used 500
_cell_measurement_temperature 100(2)
_cell_measurement_theta_max 35.0
_cell_measurement_theta_min 3.5
_cell_volume 3344.9(13)
_computing_cell_refinement iMosflm
_computing_data_collection Automar
_computing_data_reduction iMosflm
_computing_molecular_graphics 'Bruker SHELXTL'
_computing_publication_material 'Bruker SHELXTL'
_computing_structure_refinement 'SHELXL-2014/6 (Sheldrick, 2014)'
_computing_structure_solution 'SHELXS-97 (Sheldrick 2008)'
_diffrn_ambient_temperature 100(2)
_diffrn_measured_fraction_theta_full 0.992
_diffrn_measured_fraction_theta_max 0.959
_diffrn_measurement_device_type 'MAR CCD'
_diffrn_measurement_method '/f scan'
_diffrn_radiation_type synchrotron
_diffrn_radiation_wavelength 0.96990
_diffrn_reflns_av_R_equivalents 0.0586
_diffrn_reflns_av_unetI/netI 0.0446
_diffrn_reflns_Laue_measured_fraction_full 0.992
_diffrn_reflns_Laue_measured_fraction_max 0.959
_diffrn_reflns_limit_h_max 14
_diffrn_reflns_limit_h_min -14
_diffrn_reflns_limit_k_max 18
_diffrn_reflns_limit_k_min -23
_diffrn_reflns_limit_l_max 21
_diffrn_reflns_limit_l_min -21
_diffrn_reflns_number 48650
_diffrn_reflns_point_group_measured_fraction_full 0.992
_diffrn_reflns_point_group_measured_fraction_max 0.959
_diffrn_reflns_theta_full 35.587
_diffrn_reflns_theta_max 38.459
_diffrn_reflns_theta_min 3.533
_exptl_absorpt_coefficient_mu 0.417
_exptl_absorpt_correction_T_max 0.950
_exptl_absorpt_correction_T_min 0.930
_exptl_absorpt_correction_type multi-scan
_exptl_absorpt_process_details 'Scala (Evans, 2005)'
_exptl_crystal_colour colourless
_exptl_crystal_density_diffrn 1.729
_exptl_crystal_description prism
_exptl_crystal_F_000 1744
_exptl_crystal_size_max 0.15
_exptl_crystal_size_mid 0.15
_exptl_crystal_size_min 0.10
_refine_diff_density_max 0.422
_refine_diff_density_min -0.292
_refine_diff_density_rms 0.061
_refine_ls_extinction_coef 0.0031(4)
_refine_ls_extinction_expression Fc^*^=kFc[1+0.001xFc^2^\l^3^/sin(2\q)]^-1/4^
_refine_ls_extinction_method SHELXL
_refine_ls_goodness_of_fit_ref 1.023
_refine_ls_hydrogen_treatment constr
_refine_ls_matrix_type full
_refine_ls_number_parameters 524
_refine_ls_number_reflns 7081
_refine_ls_number_restraints 0
_refine_ls_restrained_S_all 1.023
_refine_ls_R_factor_all 0.0589
_refine_ls_R_factor_gt 0.0451
_refine_ls_shift/su_max 0.000
_refine_ls_shift/su_mean 0.000
_refine_ls_structure_factor_coef Fsqd
_refine_ls_weighting_details 'w=1/[\s^2^(Fo^2^)+(0.0681P)^2^+1.36P] where P=(Fo^2^+2Fc^2^)/3'
_refine_ls_weighting_scheme calc
_refine_ls_wR_factor_gt 0.1187
_refine_ls_wR_factor_ref 0.1288
_reflns_Friedel_coverage 0.000
_reflns_number_gt 5513
_reflns_number_total 7081
_reflns_threshold_expression 'I > 2\s(I)'
_cod_data_source_file c7cc09466c2.cif
_cod_data_source_block 4
_cod_depositor_comments 'Adding full bibliography for 7121226--7121231.cif.'
_cod_database_code 7121230
_shelx_space_group_comment
;
The symmetry employed for this shelxl refinement is uniquely defined
by the following loop, which should always be used as a source of
symmetry information in preference to the above space-group names.
They are only intended as comments.
;
_shelx_estimated_absorpt_t_min 0.935
_shelx_estimated_absorpt_t_max 0.956
_shelxl_version_number 2014/6

loop_
_space_group_symop_operation_xyz
'x, y, z'
'-x, y+1/2, -z+1/2'
'-x, -y, -z'
'x, -y-1/2, z-1/2'

loop_
_atom_site_label
_atom_site_type_symbol
_atom_site_fract_x
_atom_site_fract_y
_atom_site_fract_z
_atom_site_U_iso_or_equiv
_atom_site_adp_type
_atom_site_occupancy
_atom_site_site_symmetry_order
_atom_site_calc_flag
_atom_site_refinement_flags_posn
_atom_site_refinement_flags_adp
F1 F 0.60945(10) 0.35139(6) 0.66378(7) 0.0336(3) Uani 1 1 d . .
F2 F 0.60301(13) 0.23316(7) 0.67731(7) 0.0463(3) Uani 1 1 d . .
F3 F 0.74653(10) 0.28326(9) 0.63865(8) 0.0540(4) Uani 1 1 d . .
F4 F 0.05074(11) 0.35488(8) 0.57239(8) 0.0465(3) Uani 1 1 d . .
F5 F 0.20319(11) 0.33062(8) 0.67918(8) 0.0471(3) Uani 1 1 d . .
F6 F 0.09788(13) 0.42972(8) 0.67544(9) 0.0531(4) Uani 1 1 d . .
F7 F 0.05714(11) 0.55695(8) 0.58195(10) 0.0532(4) Uani 1 1 d . .
F8 F 0.22009(13) 0.57963(8) 0.68356(8) 0.0530(4) Uani 1 1 d . .
F9 F 0.19852(13) 0.62537(7) 0.56240(10) 0.0536(4) Uani 1 1 d . .
O1 O 0.40693(10) 0.43959(7) 0.55983(8) 0.0247(3) Uani 1 1 d . .
O2 O 0.40393(11) 0.41108(7) 0.40269(8) 0.0270(3) Uani 1 1 d . .
O3 O 0.60919(12) 0.26172(10) 0.49046(9) 0.0426(4) Uani 1 1 d . .
C1 C 0.35796(16) 0.28251(11) 0.42649(11) 0.0251(4) Uani 1 1 d . .
H1A H 0.2903 0.2462 0.4175 0.030 Uiso 1 1 calc R U
H1B H 0.4122 0.2660 0.3946 0.030 Uiso 1 1 calc R U
N2 N 0.42848(13) 0.28605(9) 0.51548(9) 0.0229(3) Uani 1 1 d . .
C3 C 0.35717(15) 0.30827(10) 0.56996(11) 0.0233(4) Uani 1 1 d . .
H3A H 0.4099 0.3071 0.6283 0.028 Uiso 1 1 calc R U
H3B H 0.2880 0.2735 0.5636 0.028 Uiso 1 1 calc R U
C3A C 0.30847(15) 0.38661(10) 0.54655(11) 0.0226(4) Uani 1 1 d . .
C4 C 0.22829(15) 0.42608(11) 0.59183(11) 0.0251(4) Uani 1 1 d . .
C5 C 0.24184(16) 0.49843(11) 0.57998(12) 0.0276(4) Uani 1 1 d . .
C6 C 0.33119(16) 0.50338(11) 0.52857(12) 0.0270(4) Uani 1 1 d . .
H6 H 0.3762 0.5515 0.5328 0.032 Uiso 1 1 calc R U
C6A C 0.25445(16) 0.47971(11) 0.43889(11) 0.0261(4) Uani 1 1 d . .
H6A H 0.1748 0.5070 0.4177 0.031 Uiso 1 1 calc R U
C7 C 0.32591(16) 0.47511(11) 0.37406(12) 0.0295(4) Uani 1 1 d . .
H7 H 0.3693 0.5216 0.3670 0.035 Uiso 1 1 calc R U
C8 C 0.23405(17) 0.44427(13) 0.29491(12) 0.0336(5) Uani 1 1 d . .
H8 H 0.1934 0.4712 0.2461 0.040 Uiso 1 1 calc R U
C9 C 0.22266(16) 0.37223(12) 0.30838(11) 0.0291(4) Uani 1 1 d . .
H9 H 0.1736 0.3368 0.2712 0.035 Uiso 1 1 calc R U
C9A C 0.30601(15) 0.35885(11) 0.39696(11) 0.0234(4) Uani 1 1 d . .
C9B C 0.23752(15) 0.39565(10) 0.45312(10) 0.0225(4) Uani 1 1 d . .
H9B H 0.1495 0.3805 0.4385 0.027 Uiso 1 1 calc R U
C10 C 0.55153(16) 0.27798(11) 0.53738(11) 0.0281(4) Uani 1 1 d . .
C11 C 0.62707(16) 0.28677(11) 0.63014(12) 0.0291(4) Uani 1 1 d . .
C12 C 0.14518(17) 0.38628(12) 0.62999(11) 0.0290(4) Uani 1 1 d . .
C13 C 0.17948(18) 0.56471(12) 0.60230(13) 0.0354(5) Uani 1 1 d . .
F10 F 0.92708(10) 0.36441(7) 0.78805(6) 0.0330(3) Uani 1 1 d . .
F11 F 0.92037(13) 0.24405(7) 0.78923(8) 0.0489(3) Uani 1 1 d . .
F12 F 1.09381(11) 0.30088(9) 0.81727(8) 0.0527(4) Uani 1 1 d . .
F13 F 0.49757(10) 0.32934(7) 0.80038(7) 0.0369(3) Uani 1 1 d . .
F14 F 0.43612(11) 0.38491(7) 0.89193(8) 0.0406(3) Uani 1 1 d . .
F15 F 0.40570(11) 0.43517(8) 0.77226(9) 0.0531(4) Uani 1 1 d . .
F16 F 0.50618(14) 0.59246(9) 0.77529(8) 0.0564(4) Uani 1 1 d . .
F17 F 0.43915(13) 0.56120(8) 0.87352(10) 0.0578(4) Uani 1 1 d . .
F18 F 0.59494(14) 0.63240(8) 0.89820(12) 0.0748(6) Uani 1 1 d . .
O4 O 0.81468(10) 0.45395(7) 0.89174(7) 0.0215(3) Uani 1 1 d . .
O5 O 0.96245(10) 0.43201(7) 1.04903(7) 0.0227(3) Uani 1 1 d . .
O6 O 1.10073(12) 0.29456(9) 0.96943(8) 0.0349(3) Uani 1 1 d . .
C14 C 0.90405(16) 0.30182(11) 1.03143(11) 0.0253(4) Uani 1 1 d . .
H14A H 0.9887 0.2876 1.0640 0.030 Uiso 1 1 calc R U
H14B H 0.8469 0.2644 1.0413 0.030 Uiso 1 1 calc R U
N15 N 0.89251(13) 0.30403(9) 0.94223(9) 0.0235(3) Uani 1 1 d . .
C16 C 0.76736(15) 0.32165(11) 0.88696(11) 0.0246(4) Uani 1 1 d . .
H16A H 0.7078 0.2849 0.8949 0.030 Uiso 1 1 calc R U
H16B H 0.7657 0.3198 0.8286 0.030 Uiso 1 1 calc R U
C16A C 0.73335(15) 0.39908(10) 0.90800(10) 0.0215(4) Uani 1 1 d . .
C17 C 0.60798(15) 0.43575(11) 0.86327(10) 0.0237(4) Uani 1 1 d . .
C18 C 0.62842(15) 0.50897(11) 0.87313(11) 0.0252(4) Uani 1 1 d . .
C19 C 0.76526(15) 0.51765(10) 0.92178(11) 0.0236(4) Uani 1 1 d . .
H19 H 0.8027 0.5665 0.9154 0.028 Uiso 1 1 calc R U
C19A C 0.77522(15) 0.49542(10) 1.01243(10) 0.0234(4) Uani 1 1 d . .
H19A H 0.7143 0.5219 1.0335 0.028 Uiso 1 1 calc R U
C20 C 0.90721(16) 0.49560(11) 1.07557(10) 0.0250(4) Uani 1 1 d . .
H20 H 0.9533 0.5433 1.0799 0.030 Uiso 1 1 calc R U
C21 C 0.89360(17) 0.46624(12) 1.15666(11) 0.0303(4) Uani 1 1 d . .
H21 H 0.8980 0.4943 1.2047 0.036 Uiso 1 1 calc R U
C22 C 0.87420(16) 0.39314(12) 1.14624(11) 0.0285(4) Uani 1 1 d . .
H22 H 0.8629 0.3584 1.1852 0.034 Uiso 1 1 calc R U
C22A C 0.87424(15) 0.37775(10) 1.05809(10) 0.0225(4) Uani 1 1 d . .
C22B C 0.75031(15) 0.41070(10) 1.00160(10) 0.0214(4) Uani 1 1 d . .
H22B H 0.6777 0.3944 1.0178 0.026 Uiso 1 1 calc R U
C23 C 0.99629(16) 0.30190(11) 0.92121(11) 0.0265(4) Uani 1 1 d . .
C24 C 0.98348(17) 0.30345(12) 0.82775(12) 0.0314(4) Uani 1 1 d . .
C25 C 0.48696(16) 0.39680(11) 0.83171(11) 0.0276(4) Uani 1 1 d . .
C26 C 0.54126(17) 0.57352(12) 0.85432(12) 0.0319(4) Uani 1 1 d . .

loop_
_atom_site_aniso_label
_atom_site_aniso_U_11
_atom_site_aniso_U_22
_atom_site_aniso_U_33
_atom_site_aniso_U_23
_atom_site_aniso_U_13
_atom_site_aniso_U_12
F1 0.0334(6) 0.0276(6) 0.0346(6) -0.0034(5) 0.0033(5) 0.0015(5)
F2 0.0582(8) 0.0308(7) 0.0363(6) 0.0075(5) -0.0047(6) -0.0062(6)
F3 0.0201(6) 0.0918(12) 0.0445(7) -0.0173(7) 0.0019(5) 0.0086(6)
F4 0.0368(7) 0.0606(9) 0.0408(7) -0.0066(6) 0.0104(5) -0.0234(6)
F5 0.0430(7) 0.0556(9) 0.0498(7) 0.0209(6) 0.0247(6) 0.0088(6)
F6 0.0640(9) 0.0477(8) 0.0676(9) -0.0189(7) 0.0496(8) -0.0065(7)
F7 0.0262(6) 0.0513(9) 0.0794(10) -0.0123(7) 0.0125(6) 0.0099(6)
F8 0.0549(8) 0.0520(9) 0.0473(8) -0.0195(6) 0.0090(6) 0.0126(7)
F9 0.0580(9) 0.0294(7) 0.0790(10) 0.0031(7) 0.0295(8) 0.0111(6)
O1 0.0165(6) 0.0219(7) 0.0334(7) 0.0009(5) 0.0044(5) -0.0017(5)
O2 0.0178(6) 0.0304(8) 0.0334(7) 0.0054(6) 0.0090(5) -0.0022(5)
O3 0.0237(7) 0.0702(12) 0.0351(7) -0.0072(7) 0.0108(6) 0.0095(7)
C1 0.0214(8) 0.0291(10) 0.0246(8) -0.0023(7) 0.0070(7) -0.0012(7)
N2 0.0179(7) 0.0255(8) 0.0249(7) -0.0002(6) 0.0061(6) 0.0011(6)
C3 0.0198(8) 0.0255(10) 0.0256(8) 0.0006(7) 0.0085(7) -0.0003(7)
C3A 0.0166(8) 0.0244(10) 0.0267(8) -0.0005(7) 0.0067(6) -0.0034(7)
C4 0.0188(8) 0.0295(11) 0.0256(8) -0.0037(7) 0.0050(7) 0.0000(7)
C5 0.0200(8) 0.0295(11) 0.0302(9) -0.0029(8) 0.0030(7) 0.0011(8)
C6 0.0191(8) 0.0224(10) 0.0369(10) 0.0020(8) 0.0048(7) 0.0015(7)
C6A 0.0189(8) 0.0251(10) 0.0321(9) 0.0040(8) 0.0050(7) 0.0009(7)
C7 0.0238(9) 0.0287(11) 0.0357(10) 0.0101(8) 0.0089(7) 0.0003(8)
C8 0.0250(9) 0.0467(14) 0.0299(9) 0.0105(9) 0.0097(7) 0.0017(9)
C9 0.0217(8) 0.0417(12) 0.0242(9) 0.0020(8) 0.0075(7) -0.0020(8)
C9A 0.0174(8) 0.0277(10) 0.0253(8) 0.0021(7) 0.0071(6) -0.0024(7)
C9B 0.0146(7) 0.0263(10) 0.0263(8) 0.0012(7) 0.0057(6) -0.0006(7)
C10 0.0215(8) 0.0313(11) 0.0306(9) -0.0009(8) 0.0066(7) 0.0019(8)
C11 0.0220(9) 0.0307(11) 0.0325(9) -0.0023(8) 0.0053(7) 0.0027(8)
C12 0.0266(9) 0.0333(11) 0.0289(9) -0.0077(8) 0.0112(7) -0.0014(8)
C13 0.0271(9) 0.0332(12) 0.0440(11) -0.0059(9) 0.0081(8) 0.0020(8)
F10 0.0325(6) 0.0403(7) 0.0277(5) 0.0017(5) 0.0116(5) 0.0072(5)
F11 0.0643(9) 0.0405(8) 0.0374(7) -0.0147(6) 0.0096(6) 0.0066(7)
F12 0.0348(7) 0.0926(12) 0.0369(7) 0.0065(7) 0.0202(5) 0.0241(7)
F13 0.0274(6) 0.0428(8) 0.0403(6) -0.0150(5) 0.0104(5) -0.0072(5)
F14 0.0357(6) 0.0461(8) 0.0494(7) -0.0090(6) 0.0270(5) -0.0101(6)
F15 0.0275(6) 0.0537(9) 0.0588(8) 0.0167(7) -0.0144(6) -0.0035(6)
F16 0.0612(9) 0.0631(10) 0.0485(8) 0.0258(7) 0.0224(7) 0.0324(8)
F17 0.0432(7) 0.0567(9) 0.0880(11) 0.0213(8) 0.0415(8) 0.0218(7)
F18 0.0488(9) 0.0391(9) 0.1085(14) -0.0259(9) -0.0161(9) 0.0186(7)
O4 0.0176(6) 0.0236(7) 0.0250(6) 0.0001(5) 0.0091(5) 0.0001(5)
O5 0.0183(6) 0.0261(7) 0.0242(6) -0.0009(5) 0.0074(5) -0.0012(5)
O6 0.0218(6) 0.0513(10) 0.0313(7) 0.0038(6) 0.0077(5) 0.0080(6)
C14 0.0221(8) 0.0284(10) 0.0255(9) 0.0037(7) 0.0075(7) 0.0027(7)
N15 0.0197(7) 0.0258(9) 0.0249(7) -0.0014(6) 0.0066(6) 0.0022(6)
C16 0.0186(8) 0.0275(10) 0.0267(8) -0.0025(8) 0.0057(7) -0.0001(7)
C16A 0.0168(7) 0.0264(10) 0.0219(8) -0.0003(7) 0.0071(6) -0.0012(7)
C17 0.0180(8) 0.0312(11) 0.0221(8) 0.0005(7) 0.0065(6) 0.0013(7)
C18 0.0193(8) 0.0314(11) 0.0257(8) 0.0015(8) 0.0079(7) 0.0035(7)
C19 0.0209(8) 0.0240(10) 0.0272(8) 0.0002(7) 0.0093(7) 0.0021(7)
C19A 0.0213(8) 0.0262(10) 0.0247(8) -0.0020(7) 0.0100(7) 0.0026(7)
C20 0.0234(8) 0.0284(10) 0.0240(8) -0.0059(7) 0.0085(7) -0.0017(7)
C21 0.0277(9) 0.0407(13) 0.0223(8) -0.0051(8) 0.0074(7) -0.0012(8)
C22 0.0252(9) 0.0394(12) 0.0218(8) 0.0029(8) 0.0085(7) -0.0001(8)
C22A 0.0188(8) 0.0275(10) 0.0217(8) 0.0014(7) 0.0070(6) -0.0021(7)
C22B 0.0177(8) 0.0247(10) 0.0228(8) -0.0012(7) 0.0077(6) -0.0015(7)
C23 0.0256(9) 0.0270(10) 0.0280(9) -0.0019(8) 0.0100(7) 0.0038(8)
C24 0.0268(9) 0.0388(12) 0.0290(9) -0.0034(9) 0.0092(7) 0.0084(8)
C25 0.0197(8) 0.0343(11) 0.0283(9) 0.0014(8) 0.0065(7) 0.0028(8)
C26 0.0239(9) 0.0343(12) 0.0369(10) 0.0040(9) 0.0086(8) 0.0061(8)

loop_
_atom_type_symbol
_atom_type_description
_atom_type_scat_dispersion_real
_atom_type_scat_dispersion_imag
_atom_type_scat_source
C C 0.0070 0.0030 'International Tables Vol C Tables 4.2.6.8 and 6.1.1.4'
H H 0.0000 0.0000 'International Tables Vol C Tables 4.2.6.8 and 6.1.1.4'
N N 0.0130 0.0070 'International Tables Vol C Tables 4.2.6.8 and 6.1.1.4'
O O 0.0210 0.0120 'International Tables Vol C Tables 4.2.6.8 and 6.1.1.4'
F F 0.0330 0.0200 'International Tables Vol C Tables 4.2.6.8 and 6.1.1.4'

loop_
_geom_angle_atom_site_label_1
_geom_angle_atom_site_label_2
_geom_angle_atom_site_label_3
_geom_angle
C6 O1 C3A 96.74(12)
C9A O2 C7 96.31(13)
N2 C1 C9A 109.43(15)
N2 C1 H1A 109.8
C9A C1 H1A 109.8
N2 C1 H1B 109.8
C9A C1 H1B 109.8
H1A C1 H1B 108.2
C10 N2 C3 126.40(15)
C10 N2 C1 117.95(15)
C3 N2 C1 115.09(13)
N2 C3 C3A 108.50(14)
N2 C3 H3A 110.0
C3A C3 H3A 110.0
N2 C3 H3B 110.0
C3A C3 H3B 110.0
H3A C3 H3B 108.4
O1 C3A C3 111.49(13)
O1 C3A C4 100.14(14)
C3 C3A C4 121.45(15)
O1 C3A C9B 103.06(13)
C3 C3A C9B 113.41(15)
C4 C3A C9B 105.07(13)
C5 C4 C12 130.87(17)
C5 C4 C3A 104.96(15)
C12 C4 C3A 123.79(17)
C4 C5 C13 130.62(18)
C4 C5 C6 105.74(16)
C13 C5 C6 123.43(17)
O1 C6 C5 100.06(14)
O1 C6 C6A 103.58(14)
C5 C6 C6A 105.49(14)
O1 C6 H6 115.3
C5 C6 H6 115.3
C6A C6 H6 115.3
C9B C6A C6 99.93(14)
C9B C6A C7 100.15(14)
C6 C6A C7 116.30(14)
C9B C6A H6A 113.0
C6 C6A H6A 113.0
C7 C6A H6A 113.0
O2 C7 C8 101.01(16)
O2 C7 C6A 102.03(14)
C8 C7 C6A 105.77(14)
O2 C7 H7 115.4
C8 C7 H7 115.4
C6A C7 H7 115.4
C9 C8 C7 106.18(17)
C9 C8 H8 126.9
C7 C8 H8 126.9
C8 C9 C9A 104.97(17)
C8 C9 H9 127.5
C9A C9 H9 127.5
O2 C9A C1 110.49(14)
O2 C9A C9 101.39(14)
C1 C9A C9 121.85(16)
O2 C9A C9B 102.18(14)
C1 C9A C9B 113.64(14)
C9 C9A C9B 104.95(14)
C3A C9B C6A 102.17(14)
C3A C9B C9A 112.35(14)
C6A C9B C9A 101.92(14)
C3A C9B H9B 113.1
C6A C9B H9B 113.1
C9A C9B H9B 113.1
O3 C10 N2 125.25(17)
O3 C10 C11 116.47(16)
N2 C10 C11 118.23(16)
F3 C11 F2 107.31(16)
F3 C11 F1 106.34(16)
F2 C11 F1 106.43(15)
F3 C11 C10 109.49(15)
F2 C11 C10 112.51(16)
F1 C11 C10 114.35(15)
F6 C12 F4 106.95(16)
F6 C12 F5 106.76(16)
F4 C12 F5 105.83(17)
F6 C12 C4 113.74(17)
F4 C12 C4 111.33(15)
F5 C12 C4 111.76(15)
F9 C13 F8 107.51(17)
F9 C13 F7 106.02(17)
F8 C13 F7 106.60(17)
F9 C13 C5 110.74(17)
F8 C13 C5 112.39(17)
F7 C13 C5 113.20(17)
C19 O4 C16A 97.32(12)
C20 O5 C22A 96.43(12)
N15 C14 C22A 109.07(14)
N15 C14 H14A 109.9
C22A C14 H14A 109.9
N15 C14 H14B 109.9
C22A C14 H14B 109.9
H14A C14 H14B 108.3
C23 N15 C14 117.87(15)
C23 N15 C16 126.68(15)
C14 N15 C16 114.53(13)
N15 C16 C16A 108.34(14)
N15 C16 H16A 110.0
C16A C16 H16A 110.0
N15 C16 H16B 110.0
C16A C16 H16B 110.0
H16A C16 H16B 108.4
O4 C16A C16 110.73(13)
O4 C16A C17 99.78(13)
C16 C16A C17 122.80(15)
O4 C16A C22B 102.84(13)
C16 C16A C22B 113.88(14)
C17 C16A C22B 104.29(13)
C18 C17 C25 127.73(16)
C18 C17 C16A 104.97(15)
C25 C17 C16A 126.24(17)
C17 C18 C26 131.00(17)
C17 C18 C19 106.07(15)
C26 C18 C19 122.43(17)
O4 C19 C18 100.12(14)
O4 C19 C19A 103.35(14)
C18 C19 C19A 104.74(14)
O4 C19 H19 115.6
C18 C19 H19 115.6
C19A C19 H19 115.6
C22B C19A C20 100.78(14)
C22B C19A C19 100.37(13)
C20 C19A C19 115.91(14)
C22B C19A H19A 112.8
C20 C19A H19A 112.8
C19 C19A H19A 112.8
O5 C20 C21 100.74(15)
O5 C20 C19A 102.00(13)
C21 C20 C19A 105.76(14)
O5 C20 H20 115.5
C21 C20 H20 115.5
C19A C20 H20 115.5
C22 C21 C20 106.22(16)
C22 C21 H21 126.9
C20 C21 H21 126.9
C21 C22 C22A 104.96(16)
C21 C22 H22 127.5
C22A C22 H22 127.5
O5 C22A C14 110.29(13)
O5 C22A C22 101.33(14)
C14 C22A C22 121.90(15)
O5 C22A C22B 102.09(13)
C14 C22A C22B 113.90(14)
C22 C22A C22B 104.93(14)
C19A C22B C16A 102.31(13)
C19A C22B C22A 101.62(13)
C16A C22B C22A 112.23(13)
C19A C22B H22B 113.2
C16A C22B H22B 113.2
C22A C22B H22B 113.2
O6 C23 N15 125.66(17)
O6 C23 C24 116.61(16)
N15 C23 C24 117.59(16)
F12 C24 F11 107.26(16)
F12 C24 F10 106.79(17)
F11 C24 F10 107.64(15)
F12 C24 C23 110.26(15)
F11 C24 C23 110.57(17)
F10 C24 C23 114.04(15)
F15 C25 F14 107.15(15)
F15 C25 F13 107.09(15)
F14 C25 F13 105.81(16)
F15 C25 C17 112.32(17)
F14 C25 C17 111.96(15)
F13 C25 C17 112.12(14)
F16 C26 F17 106.34(16)
F16 C26 F18 107.84(19)
F17 C26 F18 106.45(18)
F16 C26 C18 112.82(16)
F17 C26 C18 113.41(17)
F18 C26 C18 109.62(16)

loop_
_geom_bond_atom_site_label_1
_geom_bond_atom_site_label_2
_geom_bond_distance
F1 C11 1.340(2)
F2 C11 1.339(2)
F3 C11 1.334(2)
F4 C12 1.339(2)
F5 C12 1.343(2)
F6 C12 1.330(2)
F7 C13 1.344(2)
F8 C13 1.343(3)
F9 C13 1.340(3)
O1 C6 1.439(2)
O1 C3A 1.441(2)
O2 C9A 1.445(2)
O2 C7 1.448(2)
O3 C10 1.222(2)
C1 N2 1.481(2)
C1 C9A 1.520(3)
C1 H1A 0.9900
C1 H1B 0.9900
N2 C10 1.351(2)
N2 C3 1.471(2)
C3 C3A 1.524(3)
C3 H3A 0.9900
C3 H3B 0.9900
C3A C4 1.546(2)
C3A C9B 1.554(2)
C4 C5 1.335(3)
C4 C12 1.494(3)
C5 C13 1.500(3)
C5 C6 1.544(3)
C6 C6A 1.567(3)
C6 H6 1.0000
C6A C9B 1.555(3)
C6A C7 1.569(3)
C6A H6A 1.0000
C7 C8 1.534(3)
C7 H7 1.0000
C8 C9 1.331(3)
C8 H8 0.9500
C9 C9A 1.533(2)
C9 H9 0.9500
C9A C9B 1.562(2)
C9B H9B 1.0000
C10 C11 1.556(3)
F10 C24 1.345(2)
F11 C24 1.343(3)
F12 C24 1.333(2)
F13 C25 1.348(2)
F14 C25 1.346(2)
F15 C25 1.336(2)
F16 C26 1.324(2)
F17 C26 1.329(2)
F18 C26 1.333(3)
O4 C19 1.442(2)
O4 C16A 1.444(2)
O5 C20 1.448(2)
O5 C22A 1.449(2)
O6 C23 1.231(2)
C14 N15 1.485(2)
C14 C22A 1.513(3)
C14 H14A 0.9900
C14 H14B 0.9900
N15 C23 1.346(2)
N15 C16 1.485(2)
C16 C16A 1.521(3)
C16 H16A 0.9900
C16 H16B 0.9900
C16A C17 1.550(2)
C16A C22B 1.560(2)
C17 C18 1.341(3)
C17 C25 1.498(2)
C18 C26 1.501(3)
C18 C19 1.538(2)
C19 C19A 1.565(2)
C19 H19 1.0000
C19A C22B 1.553(3)
C19A C20 1.560(2)
C19A H19A 1.0000
C20 C21 1.532(3)
C20 H20 1.0000
C21 C22 1.338(3)
C21 H21 0.9500
C22 C22A 1.528(2)
C22 H22 0.9500
C22A C22B 1.564(2)
C22B H22B 1.0000
C23 C24 1.553(3)

loop_
_geom_torsion_atom_site_label_1
_geom_torsion_atom_site_label_2
_geom_torsion_atom_site_label_3
_geom_torsion_atom_site_label_4
_geom_torsion
C9A C1 N2 C10 -111.17(18)
C9A C1 N2 C3 60.86(19)
C10 N2 C3 C3A 109.1(2)
C1 N2 C3 C3A -62.13(19)
C6 O1 C3A C3 177.16(14)
C6 O1 C3A C4 -53.04(15)
C6 O1 C3A C9B 55.18(15)
N2 C3 C3A O1 -63.09(18)
N2 C3 C3A C4 179.36(14)
N2 C3 C3A C9B 52.71(18)
O1 C3A C4 C5 33.81(17)
C3 C3A C4 C5 156.88(16)
C9B C3A C4 C5 -72.80(17)
O1 C3A C4 C12 -152.61(16)
C3 C3A C4 C12 -29.5(2)
C9B C3A C4 C12 100.77(19)
C12 C4 C5 C13 1.2(3)
C3A C4 C5 C13 174.10(18)
C12 C4 C5 C6 -173.61(18)
C3A C4 C5 C6 -0.68(18)
C3A O1 C6 C5 52.48(15)
C3A O1 C6 C6A -56.31(15)
C4 C5 C6 O1 -32.70(17)
C13 C5 C6 O1 152.04(17)
C4 C5 C6 C6A 74.55(18)
C13 C5 C6 C6A -100.7(2)
O1 C6 C6A C9B 34.89(16)
C5 C6 C6A C9B -69.79(16)
O1 C6 C6A C7 -71.73(19)
C5 C6 C6A C7 -176.42(16)
C9A O2 C7 C8 -50.33(15)
C9A O2 C7 C6A 58.60(15)
C9B C6A C7 O2 -36.83(16)
C6 C6A C7 O2 69.66(19)
C9B C6A C7 C8 68.43(17)
C6 C6A C7 C8 174.92(16)
O2 C7 C8 C9 31.47(18)
C6A C7 C8 C9 -74.53(19)
C7 C8 C9 C9A 1.09(19)
C7 O2 C9A C1 -178.13(14)
C7 O2 C9A C9 51.33(15)
C7 O2 C9A C9B -56.89(15)
N2 C1 C9A O2 64.61(17)
N2 C1 C9A C9 -176.69(14)
N2 C1 C9A C9B -49.57(18)
C8 C9 C9A O2 -33.48(18)
C8 C9 C9A C1 -156.54(16)
C8 C9 C9A C9B 72.58(17)
O1 C3A C9B C6A -33.13(16)
C3 C3A C9B C6A -153.81(13)
C4 C3A C9B C6A 71.32(16)
O1 C3A C9B C9A 75.36(17)
C3 C3A C9B C9A -45.33(19)
C4 C3A C9B C9A 179.81(14)
C6 C6A C9B C3A -0.90(15)
C7 C6A C9B C3A 118.33(14)
C6 C6A C9B C9A -117.20(14)
C7 C6A C9B C9A 2.03(15)
O2 C9A C9B C3A -75.32(17)
C1 C9A C9B C3A 43.7(2)
C9 C9A C9B C3A 179.21(14)
O2 C9A C9B C6A 33.33(15)
C1 C9A C9B C6A 152.37(14)
C9 C9A C9B C6A -72.14(16)
C3 N2 C10 O3 -177.6(2)
C1 N2 C10 O3 -6.5(3)
C3 N2 C10 C11 5.1(3)
C1 N2 C10 C11 176.08(16)
O3 C10 C11 F3 7.6(3)
N2 C10 C11 F3 -174.74(18)
O3 C10 C11 F2 -111.6(2)
N2 C10 C11 F2 66.0(2)
O3 C10 C11 F1 126.8(2)
N2 C10 C11 F1 -55.5(2)
C5 C4 C12 F6 -17.0(3)
C3A C4 C12 F6 171.18(16)
C5 C4 C12 F4 103.9(2)
C3A C4 C12 F4 -67.9(2)
C5 C4 C12 F5 -138.0(2)
C3A C4 C12 F5 50.2(2)
C4 C5 C13 F9 -165.39(19)
C6 C5 C13 F9 8.6(3)
C4 C5 C13 F8 74.4(3)
C6 C5 C13 F8 -111.7(2)
C4 C5 C13 F7 -46.5(3)
C6 C5 C13 F7 127.48(19)
C22A C14 N15 C23 107.70(18)
C22A C14 N15 C16 -62.09(19)
C23 N15 C16 C16A -106.3(2)
C14 N15 C16 C16A 62.41(19)
C19 O4 C16A C16 -176.60(13)
C19 O4 C16A C17 52.64(14)
C19 O4 C16A C22B -54.59(14)
N15 C16 C16A O4 63.36(17)
N15 C16 C16A C17 -179.26(14)
N15 C16 C16A C22B -51.93(18)
O4 C16A C17 C18 -33.79(16)
C16 C16A C17 C18 -156.36(16)
C22B C16A C17 C18 72.26(17)
O4 C16A C17 C25 157.29(16)
C16 C16A C17 C25 34.7(2)
C22B C16A C17 C25 -96.66(19)
C25 C17 C18 C26 -2.0(3)
C16A C17 C18 C26 -170.75(18)
C25 C17 C18 C19 169.83(16)
C16A C17 C18 C19 1.13(18)
C16A O4 C19 C18 -52.04(14)
C16A O4 C19 C19A 55.90(14)
C17 C18 C19 O4 31.93(17)
C26 C18 C19 O4 -155.33(15)
C17 C18 C19 C19A -74.89(17)
C26 C18 C19 C19A 97.85(19)
O4 C19 C19A C22B -34.67(15)
C18 C19 C19A C22B 69.77(16)
O4 C19 C19A C20 72.81(18)
C18 C19 C19A C20 177.24(15)
C22A O5 C20 C21 50.55(14)
C22A O5 C20 C19A -58.29(14)
C22B C19A C20 O5 36.64(15)
C19 C19A C20 O5 -70.59(18)
C22B C19A C20 C21 -68.31(16)
C19 C19A C20 C21 -175.54(16)
O5 C20 C21 C22 -31.88(18)
C19A C20 C21 C22 73.99(18)
C20 C21 C22 C22A -0.72(19)
C20 O5 C22A C14 178.09(13)
C20 O5 C22A C22 -51.47(15)
C20 O5 C22A C22B 56.69(14)
N15 C14 C22A O5 -63.33(17)
N15 C14 C22A C22 178.19(14)
N15 C14 C22A C22B 50.76(18)
C21 C22 C22A O5 33.17(17)
C21 C22 C22A C14 155.94(16)
C21 C22 C22A C22B -72.77(17)
C20 C19A C22B C16A -118.01(13)
C19 C19A C22B C16A 1.13(15)
C20 C19A C22B C22A -1.90(15)
C19 C19A C22B C22A 117.25(13)
O4 C16A C22B C19A 32.53(15)
C16 C16A C22B C19A 152.39(14)
C17 C16A C22B C19A -71.22(15)
O4 C16A C22B C22A -75.64(17)
C16 C16A C22B C22A 44.22(19)
C17 C16A C22B C22A -179.40(14)
O5 C22A C22B C19A -33.25(15)
C14 C22A C22B C19A -152.13(14)
C22 C22A C22B C19A 72.11(16)
O5 C22A C22B C16A 75.35(17)
C14 C22A C22B C16A -43.52(19)
C22 C22A C22B C16A -179.28(15)
C14 N15 C23 O6 3.8(3)
C16 N15 C23 O6 172.23(19)
C14 N15 C23 C24 179.41(16)
C16 N15 C23 C24 -12.2(3)
O6 C23 C24 F12 -3.9(3)
N15 C23 C24 F12 -179.87(17)
O6 C23 C24 F11 114.55(19)
N15 C23 C24 F11 -61.4(2)
O6 C23 C24 F10 -124.01(19)
N15 C23 C24 F10 60.0(2)
C18 C17 C25 F15 35.9(3)
C16A C17 C25 F15 -157.69(16)
C18 C17 C25 F14 -84.7(2)
C16A C17 C25 F14 81.7(2)
C18 C17 C25 F13 156.54(17)
C16A C17 C25 F13 -37.0(2)
C17 C18 C26 F16 -80.5(3)
C19 C18 C26 F16 108.7(2)
C17 C18 C26 F17 40.5(3)
C19 C18 C26 F17 -130.29(19)
C17 C18 C26 F18 159.3(2)
C19 C18 C26 F18 -11.5(3)
